data_7125691
loop_
_publ_author_name
'Mei, Ruhuai'
'Fang, Xinyue'
'He, Liang'
'Sun, Junmei'
'Zou, Liang'
'Ma, Wenbo'
'Ackermann, Lutz'

_publ_section_title
;
 Cobaltaelectro-catalyzed oxidative allene annulation by electro-removable
 hydrazides.
;
_journal_issue 9
_journal_name_full 'Chemical communications (Cambridge, England)'
_journal_page_first 1393
_journal_page_last 1396
_journal_paper_doi 10.1039/c9cc09076b
_journal_volume 56
_journal_year 2020
_chemical_formula_moiety '0.5(C16 H19 N O), 0.25(C16 H18.31 N O), 0.25(C16 H19.73 N O)'
_chemical_formula_sum 'C16 H19 N O'
_chemical_formula_weight 241.32
_space_group_crystal_system triclinic
_space_group_IT_number 2
_space_group_name_Hall '-P 1'
_space_group_name_H-M_alt 'P -1'
_atom_sites_solution_hydrogens geom
_atom_sites_solution_primary direct
_audit_creation_date 2019-11-21
_audit_creation_method
;
Olex2 1.2
(compiled 2018.05.29 svn.r3508 for OlexSys, GUI svn.r5506)
;
_audit_update_record
;
2019-11-21 deposited with the CCDC.	2019-12-23 downloaded from the CCDC.
;
_cell_angle_alpha 87.202(3)
_cell_angle_beta 83.800(3)
_cell_angle_gamma 78.211(4)
_cell_formula_units_Z 8
_cell_length_a 9.6378(4)
_cell_length_b 11.2515(5)
_cell_length_c 24.9151(7)
_cell_measurement_reflns_used 11553
_cell_measurement_temperature 150.00(10)
_cell_measurement_theta_max 71.6510
_cell_measurement_theta_min 4.4010
_cell_volume 2628.33(18)
_computing_cell_refinement 'CrysAlisPro 1.171.39.46e (Rigaku OD, 2018)'
_computing_data_collection 'CrysAlisPro 1.171.39.46e (Rigaku OD, 2018)'
_computing_data_reduction 'CrysAlisPro 1.171.39.46e (Rigaku OD, 2018)'
_computing_molecular_graphics 'Olex2 (Dolomanov et al., 2009)'
_computing_publication_material 'Olex2 (Dolomanov et al., 2009)'
_computing_structure_refinement 'ShelXL (Sheldrick, 2015)'
_computing_structure_solution 'ShelXT (Sheldrick, 2015)'
_diffrn_ambient_environment N~2~
_diffrn_ambient_temperature 150.00(10)
_diffrn_detector 'CCD plate'
_diffrn_detector_area_resol_mean 15.9595
_diffrn_detector_type EosS2
_diffrn_measured_fraction_theta_full 0.999
_diffrn_measured_fraction_theta_max 0.980
_diffrn_measurement_details
;
List of Runs (angles in degrees, time in seconds):

  # Type    Start    End  Width  t~exp~   \w     \q     \k     \f   Frames
#--------------------------------------------------------------------------
  1  \w   -105.00 -17.00   1.00    1.00    --  -36.04 -38.00-180.00   88
  2  \w   -104.00 -20.00   1.00    1.00    --  -36.04 -55.00 137.00   84
  3  \w    -89.00  -2.00   1.00    1.00    --  -36.04 125.00 -30.00   87
  4  \w   -105.00 -17.00   1.00    1.00    --  -36.04 -38.00 -90.00   88
  5  \w    -31.00  53.00   1.00    1.00    --   36.04 -57.00-120.00   84
  6  \w     23.00  89.00   1.00    1.00    --   36.04-125.00-120.00   66
  7  \w    -31.00  53.00   1.00    1.00    --   36.04 -57.00  60.00   84
  8  \w     35.00 145.00   1.00    2.57    --  106.21 -15.00 -90.00  110
  9  \w     89.00 175.00   1.00    2.57    --  106.21  45.00-180.00   86
 10  \w     39.00 124.00   1.00    2.57    --  106.21 -61.00 -60.00   85
 11  \w     57.00 150.00   1.00    2.57    --  106.21 178.00-180.00   93
 12  \w     39.00 124.00   1.00    2.57    --  106.21 -61.00 120.00   85
 13  \w     39.00 124.00   1.00    2.57    --  106.21 -61.00  30.00   85
 14  \w     36.00 113.00   1.00    2.57    --  106.21-111.00   0.00   77
 15  \w     57.00 150.00   1.00    2.57    --  106.21 178.00   0.00   93
 16  \w     36.00 113.00   1.00    2.57    --  106.21-111.00 150.00   77
 17  \w     38.00 124.00   1.00    2.57    --  106.21 -45.00-120.00   86
 18  \w    100.00 176.00   1.00    2.57    --  106.21 111.00-120.00   76
 19  \w     37.00 109.00   1.00    2.57    --  106.21 -94.00 -90.00   72
 20  \w     36.00 113.00   1.00    2.57    --  106.21-111.00-180.00   77
 21  \w     57.00 150.00   1.00    2.57    --  106.21 178.00 -60.00   93
 22  \w    100.00 176.00   1.00    2.57    --  106.21 111.00  30.00   76
 23  \w     68.00 177.00   1.00    2.57    --  106.21  15.00 -60.00  109
 24  \w   -103.00 -19.00   1.00    1.00    --  -36.04 -57.00  30.00   84
 25  \w    -55.00  33.00   1.00    1.00    --  -36.04  38.00-150.00   88
 26  \w      9.00 104.00   1.00    1.00    --   36.04  77.00  90.00   95
 27  \w      9.00  89.00   1.00    1.00    --   36.04  77.00   0.00   80
;
_diffrn_measurement_device 'four-circle diffractometer'
_diffrn_measurement_device_type 'New Gemini, Dual, Cu at home/near, EosS2'
_diffrn_measurement_method '\w scans'
_diffrn_orient_matrix_type 'CrysAlisPro convention (1999,Acta A55,543-557)'
_diffrn_orient_matrix_UB_11 -0.1156082000
_diffrn_orient_matrix_UB_12 0.0844848000
_diffrn_orient_matrix_UB_13 0.0357350000
_diffrn_orient_matrix_UB_21 -0.0665459000
_diffrn_orient_matrix_UB_22 -0.1093303000
_diffrn_orient_matrix_UB_23 0.0203731000
_diffrn_orient_matrix_UB_31 0.0956075000
_diffrn_orient_matrix_UB_32 -0.0220831000
_diffrn_orient_matrix_UB_33 0.0466826000
_diffrn_radiation_monochromator graphite
_diffrn_radiation_probe x-ray
_diffrn_radiation_type CuK\a
_diffrn_radiation_wavelength 1.54184
_diffrn_reflns_av_R_equivalents 0.0485
_diffrn_reflns_av_unetI/netI 0.0399
_diffrn_reflns_Laue_measured_fraction_full 0.999
_diffrn_reflns_Laue_measured_fraction_max 0.980
_diffrn_reflns_limit_h_max 11
_diffrn_reflns_limit_h_min -11
_diffrn_reflns_limit_k_max 13
_diffrn_reflns_limit_k_min -13
_diffrn_reflns_limit_l_max 30
_diffrn_reflns_limit_l_min -23
_diffrn_reflns_number 28150
_diffrn_reflns_point_group_measured_fraction_full 0.999
_diffrn_reflns_point_group_measured_fraction_max 0.980
_diffrn_reflns_theta_full 67.684
_diffrn_reflns_theta_max 71.847
_diffrn_reflns_theta_min 4.015
_diffrn_source 'fine-focus sealed X-ray tube'
_diffrn_source_type 'Enhance (Cu) X-ray Source'
_exptl_absorpt_coefficient_mu 0.587
_exptl_absorpt_correction_T_max 1.00000
_exptl_absorpt_correction_T_min 0.42578
_exptl_absorpt_correction_type multi-scan
_exptl_absorpt_process_details
;
CrysAlisPro 1.171.39.46e (Rigaku Oxford Diffraction, 2018)
Empirical absorption correction using spherical harmonics,
 implemented in SCALE3 ABSPACK scaling algorithm.
;
_exptl_crystal_colour 'clear light colourless'
_exptl_crystal_colour_lustre clear
_exptl_crystal_colour_modifier light
_exptl_crystal_colour_primary colourless
_exptl_crystal_density_diffrn 1.220
_exptl_crystal_description plate
_exptl_crystal_F_000 1040
_exptl_crystal_size_max 0.7
_exptl_crystal_size_mid 0.5
_exptl_crystal_size_min 0.1
_refine_diff_density_max 0.591
_refine_diff_density_min -0.475
_refine_diff_density_rms 0.074
_refine_ls_extinction_method none
_refine_ls_goodness_of_fit_ref 1.037
_refine_ls_hydrogen_treatment constr
_refine_ls_matrix_type full
_refine_ls_number_parameters 701
_refine_ls_number_reflns 10083
_refine_ls_number_restraints 0
_refine_ls_restrained_S_all 1.037
_refine_ls_R_factor_all 0.0826
_refine_ls_R_factor_gt 0.0746
_refine_ls_shift/su_max 0.000
_refine_ls_shift/su_mean 0.000
_refine_ls_structure_factor_coef Fsqd
_refine_ls_weighting_details 'w=1/[\s^2^(Fo^2^)+(0.1460P)^2^+0.7371P] where P=(Fo^2^+2Fc^2^)/3'
_refine_ls_weighting_scheme calc
_refine_ls_wR_factor_gt 0.2061
_refine_ls_wR_factor_ref 0.2191
_reflns_Friedel_coverage 0.000
_reflns_number_gt 8519
_reflns_number_total 10083
_reflns_threshold_expression 'I > 2\s(I)'
_cod_data_source_file c9cc09076b2.cif
_cod_data_source_block cd-mrh-hl-rmc97a-150k
_cod_depositor_comments 'Adding full bibliography for 7125690--7125691.cif.'
_cod_original_cell_volume 2628.34(17)
_cod_database_code 7125691
_shelx_shelxl_version_number 2014/7
_shelx_space_group_comment
;
The symmetry employed for this shelxl refinement is uniquely defined
by the following loop, which should always be used as a source of
symmetry information in preference to the above space-group names.
They are only intended as comments.
;
_reflns_odcompleteness_completeness 99.97
_reflns_odcompleteness_iscentric 1
_reflns_odcompleteness_theta 66.97
_olex2_refinement_description
;
1. Fixed Uiso
 At 1.2 times of:
  All C(H) groups, {H00A,H00B,H00Y} of C00Y, {H01,HH,HI} of C01N, All C(H,H)
  groups, All C(H,H,H,H) groups, All N(H) groups
 At 1.5 times of:
  {H01P,H01Q,H01R} of C01{, {H0AA,H0AB,H0AC} of C0AA
2. Others
 Sof(H01C)=Sof(H01D)=Sof(C1A)=Sof(H1AA)=Sof(H1AB)=1-FVAR(1)
 Sof(H01A)=Sof(H01B)=Sof(C1)=Sof(H1A)=Sof(H1B)=FVAR(1)
 Sof(H01J)=Sof(H01K)=Sof(C01{)=Sof(H01P)=Sof(H01Q)=Sof(H01R)=1-FVAR(2)
 Sof(H01H)=Sof(H01I)=Sof(C01Z)=Sof(H01N)=Sof(H01O)=FVAR(2)
 Sof(C0AA)=Sof(H0AA)=Sof(H0AB)=Sof(H0AC)=1-FVAR(3)
 Sof(C01Y)=Sof(H01L)=Sof(H01M)=FVAR(3)
 Sof(H01X)=Sof(H01Y)=Sof(HI)=Sof(C1AA)=Sof(H1AC)=1-FVAR(4)
 Sof(H01)=Sof(HH)=Sof(C01W)=Sof(H3AA)=Sof(HO)=FVAR(4)
 Sof(H00Y)=Sof(C2AA)=Sof(H2AB)=1-FVAR(5)
 Sof(H00A)=Sof(H00B)=Sof(H01V)=Sof(H01W)=Sof(C01U)=Sof(H2AA)=Sof(HM)=FVAR(5)
3.a Ternary CH refined with riding coordinates:
 C00M(H00M), C00N(H00N), C00O(H00O), C00U(H00U)
3.b Secondary CH2 refined with riding coordinates:
 C00Y(H00A,H00B), C016(H4AA,H), C018(H4BA,HA), C019(H01A,H01B), C019(H01C,
 H01D), C01A(H5BA,HB), C01C(H5AA,HC), C01E(H01T,H01U), C01G(H01V,H01W),
 C01G(H01X,H01Y), C01J(H6BA,HD), C01K(H7BA,HE), C01L(H8AA,HF), C01M(H8BA,HG),
 C01N(H01,HH), C01O(H9AA,HJ), C01P(H0BA,HK), C01S(H9BA,HL), C01T(H01F,H01G),
 C01U(H2AA,HM), C01V(H3BA,HN), C01W(H3AA,HO), C01X(H01H,H01I), C01X(H01J,H01K),
 C01Y(H01L,H01M), C01Z(H01N,H01O), C1(H1A,H1B), C1A(H1AA,H1AB)
3.c Aromatic/amide H refined with riding coordinates:
 N005(H005), N006(H006), N007(H007), N008(H008), C00Q(H00Q), C00T(H00T),
 C00V(H00V), C00W(H00W), C00X(H00X), C00Y(H00Y), C00Z(H00Z), C010(H010),
 C011(H011), C012(H012), C013(H013), C014(H014), C015(H015), C017(H017),
 C01B(H01S), C01D(H01E), C01F(H6AA), C01H(H7AA), C01I(H01Z), C01N(HI),
 C01Q(H1BA), C01R(H2BA), C1AA(H1AC), C2AA(H2AB)
3.d Idealised Me refined as rotating group:
 C01{(H01P,H01Q,H01R), C0AA(H0AA,H0AB,H0AC)
;
_olex2_date_sample_data_collection 2019-11-06
_olex2_submission_special_instructions 'No special instructions were received'
_oxdiff_exptl_absorpt_empirical_details
;
Empirical correction (ABSPACK) includes:
- Absorption correction using spherical harmonics
- Frame scaling
- Detector area scaling
;
_oxdiff_exptl_absorpt_empirical_full_max 1.923
_oxdiff_exptl_absorpt_empirical_full_min 0.483

loop_
_space_group_symop_operation_xyz
'x, y, z'
'-x, -y, -z'

loop_
_atom_site_label
_atom_site_type_symbol
_atom_site_fract_x
_atom_site_fract_y
_atom_site_fract_z
_atom_site_U_iso_or_equiv
_atom_site_adp_type
_atom_site_occupancy
_atom_site_site_symmetry_order
_atom_site_calc_flag
_atom_site_refinement_flags_posn
_atom_site_refinement_flags_occupancy
_atom_site_disorder_assembly
_atom_site_disorder_group
O001 O 0.46326(15) 0.93329(14) 0.31061(5) 0.0380(3) Uani 1 1 d . . . .
O002 O 0.98207(17) 1.09988(14) 0.05482(5) 0.0399(3) Uani 1 1 d . . . .
O003 O 0.93693(16) 0.62324(13) 0.54499(6) 0.0407(3) Uani 1 1 d . . . .
O004 O 0.48189(19) 0.70065(14) 0.21381(7) 0.0485(4) Uani 1 1 d . . . .
N005 N 0.91109(17) 0.92036(15) 0.05592(6) 0.0327(4) Uani 1 1 d . . . .
H005 H 0.9539 0.9076 0.0240 0.039 Uiso 1 1 calc R . . .
N006 N 0.91269(17) 0.42906(15) 0.56055(7) 0.0337(4) Uani 1 1 d . . . .
H006 H 0.9733 0.4083 0.5330 0.040 Uiso 1 1 calc R . . .
N007 N 0.38865(19) 0.89978(16) 0.20222(6) 0.0359(4) Uani 1 1 d . . . .
H007 H 0.4206 0.9138 0.2317 0.043 Uiso 1 1 calc R . . .
N008 N 0.57538(17) 0.73694(16) 0.31660(6) 0.0336(4) Uani 1 1 d . . . .
H008 H 0.5349 0.7216 0.2893 0.040 Uiso 1 1 calc R . . .
C009 C 0.36457(19) 0.76155(17) 0.13449(8) 0.0301(4) Uani 1 1 d . . . .
C00A C 0.31463(18) 0.85948(17) 0.10027(7) 0.0289(4) Uani 1 1 d . . . .
C00B C 0.9202(2) 1.02372(18) 0.07890(7) 0.0324(4) Uani 1 1 d . . . .
C00C C 0.53993(19) 0.85080(19) 0.33507(7) 0.0324(4) Uani 1 1 d . . . .
C00D C 0.4163(2) 0.78433(19) 0.18647(8) 0.0342(4) Uani 1 1 d . . . .
C00E C 0.83775(19) 0.83039(19) 0.07921(7) 0.0319(4) Uani 1 1 d . . . .
C00F C 0.3114(2) 1.00055(18) 0.17458(8) 0.0315(4) Uani 1 1 d . . . .
C00G C 0.78607(19) 0.58121(18) 0.62265(8) 0.0330(4) Uani 1 1 d . . . .
C00H C 0.80045(19) 0.94755(19) 0.16374(7) 0.0328(4) Uani 1 1 d . . . .
C00I C 0.85153(19) 0.33611(18) 0.58805(7) 0.0310(4) Uani 1 1 d . . . .
C00J C 0.74077(19) 0.49101(18) 0.65680(8) 0.0321(4) Uani 1 1 d . . . .
C00K C 0.8849(2) 0.54660(18) 0.57346(8) 0.0334(4) Uani 1 1 d . . . .
C00L C 0.8492(2) 1.04287(19) 0.13472(7) 0.0334(4) Uani 1 1 d . . . .
C00M C 0.8027(2) 0.35862(18) 0.64683(7) 0.0312(4) Uani 1 1 d . . . .
H00M H 0.7290 0.3116 0.6582 0.037 Uiso 1 1 calc R . . .
C00N C 0.32037(19) 0.98697(16) 0.11456(7) 0.0284(4) Uani 1 1 d . . . .
H00N H 0.2390 1.0427 0.1008 0.034 Uiso 1 1 calc R . . .
C00O C 0.6820(2) 0.64684(19) 0.39816(7) 0.0337(4) Uani 1 1 d . . . .
H00O H 0.7740 0.5990 0.4070 0.040 Uiso 1 1 calc R . . .
C00P C 0.6706(2) 0.7749(2) 0.41517(7) 0.0358(4) Uani 1 1 d . . . .
C00Q C 0.2682(2) 0.83594(19) 0.05173(8) 0.0352(4) Uani 1 1 d . . . .
H00Q H 0.2347 0.9003 0.0286 0.042 Uiso 1 1 calc R . . .
C00R C 0.5979(2) 0.8730(2) 0.38597(8) 0.0357(4) Uani 1 1 d . . . .
C00S C 0.6741(2) 0.64009(19) 0.33840(7) 0.0327(4) Uani 1 1 d . . . .
C00T C 0.3675(2) 0.64318(18) 0.12010(9) 0.0371(4) Uani 1 1 d . . . .
H00T H 0.4006 0.5785 0.1431 0.044 Uiso 1 1 calc R . . .
C00U C 0.8280(2) 0.82284(19) 0.14020(7) 0.0327(4) Uani 1 1 d . . . .
H00U H 0.7491 0.7829 0.1536 0.039 Uiso 1 1 calc R . . .
C00V C 0.7417(2) 0.5496(2) 0.30717(8) 0.0376(4) Uani 1 1 d . . . .
H00V H 0.7211 0.5548 0.2714 0.045 Uiso 1 1 calc R . . .
C00W C 0.6449(2) 0.5265(2) 0.70174(8) 0.0385(4) Uani 1 1 d . . . .
H00W H 0.6139 0.4678 0.7249 0.046 Uiso 1 1 calc R . . .
C00X C 0.7369(2) 0.7035(2) 0.63360(9) 0.0401(5) Uani 1 1 d . . . .
H00X H 0.7685 0.7626 0.6108 0.048 Uiso 1 1 calc R . . .
C00Y C 0.9703(2) 0.74460(19) 0.15883(8) 0.0362(4) Uani 1 1 d . . . .
H00A H 1.0400 0.7325 0.1274 0.043 Uiso 0.827(7) 1 calc R P A 1
H00B H 1.0055 0.7921 0.1839 0.043 Uiso 0.827(7) 1 calc R P A 1
H00Y H 1.0344 0.7732 0.1777 0.043 Uiso 0.173(7) 1 calc R P A 2
C00Z C 0.8514(2) 0.23550(19) 0.56213(8) 0.0353(4) Uani 1 1 d . . . .
H00Z H 0.8869 0.2342 0.5259 0.042 Uiso 1 1 calc R . . .
C010 C 0.8293(2) 1.1569(2) 0.15674(9) 0.0408(5) Uani 1 1 d . . . .
H010 H 0.8614 1.2199 0.1368 0.049 Uiso 1 1 calc R . . .
C011 C 0.5953(2) 0.6482(2) 0.71217(9) 0.0426(5) Uani 1 1 d . . . .
H011 H 0.5305 0.6707 0.7422 0.051 Uiso 1 1 calc R . . .
C012 C 0.2710(2) 0.7184(2) 0.03733(8) 0.0406(5) Uani 1 1 d . . . .
H012 H 0.2393 0.7042 0.0047 0.049 Uiso 1 1 calc R . . .
C013 C 0.7948(2) 0.7575(2) 0.04698(8) 0.0387(5) Uani 1 1 d . . . .
H013 H 0.8138 0.7710 0.0100 0.046 Uiso 1 1 calc R . . .
C014 C 0.7324(2) 0.9693(2) 0.21560(8) 0.0393(5) Uani 1 1 d . . . .
H014 H 0.6994 0.9070 0.2357 0.047 Uiso 1 1 calc R . . .
C015 C 0.3209(2) 0.62170(19) 0.07137(9) 0.0413(5) Uani 1 1 d . . . .
H015 H 0.3233 0.5426 0.0616 0.050 Uiso 1 1 calc R . . .
C016 C 0.5618(2) 0.5923(2) 0.43057(8) 0.0396(5) Uani 1 1 d . . . .
H4AA H 0.5704 0.5969 0.4688 0.048 Uiso 1 1 calc R . . .
H H 0.4706 0.6420 0.4233 0.048 Uiso 1 1 calc R . . .
C017 C 0.6415(2) 0.7376(2) 0.67819(9) 0.0439(5) Uani 1 1 d . . . .
H017 H 0.6083 0.8193 0.6855 0.053 Uiso 1 1 calc R . . .
C018 C 0.9285(2) 0.31713(18) 0.68263(8) 0.0366(4) Uani 1 1 d . . . .
H4BA H 0.9954 0.3709 0.6746 0.044 Uiso 1 1 calc R . . .
HA H 0.8910 0.3271 0.7202 0.044 Uiso 1 1 calc R . . .
C019 C 0.4594(2) 1.0205(2) 0.08627(9) 0.0426(5) Uani 1 1 d . . . .
H01A H 0.4986 0.9617 0.0586 0.051 Uiso 0.590(7) 1 calc R P B 1
H01B H 0.5279 1.0124 0.1127 0.051 Uiso 0.590(7) 1 calc R P B 1
H01C H 0.5369 0.9528 0.0923 0.051 Uiso 0.410(7) 1 calc R P B 2
H01D H 0.4510 1.0261 0.0477 0.051 Uiso 0.410(7) 1 calc R P B 2
C01A C 0.8008(2) 0.1242(2) 0.58450(9) 0.0402(5) Uani 1 1 d . . . .
H5BA H 0.7446 0.0984 0.5589 0.048 Uiso 1 1 calc R . . .
HB H 0.7393 0.1442 0.6176 0.048 Uiso 1 1 calc R . . .
C01B C 0.7136(2) 1.0825(2) 0.23745(8) 0.0456(5) Uani 1 1 d . . . .
H01S H 0.6682 1.0959 0.2721 0.055 Uiso 1 1 calc R . . .
C01C C 0.8480(2) 0.4395(2) 0.32312(9) 0.0423(5) Uani 1 1 d . . . .
H5AA H 0.8866 0.4568 0.3556 0.051 Uiso 1 1 calc R . . .
HC H 0.9261 0.4243 0.2947 0.051 Uiso 1 1 calc R . . .
C01D C 0.2491(3) 1.0994(2) 0.20166(9) 0.0465(5) Uani 1 1 d . . . .
H01E H 0.2545 1.0958 0.2388 0.056 Uiso 1 1 calc R . . .
C01E C 0.7193(2) 0.6558(2) 0.06362(9) 0.0440(5) Uani 1 1 d . . . .
H01T H 0.6450 0.6577 0.0401 0.053 Uiso 1 1 calc R . . .
H01U H 0.6736 0.6693 0.1001 0.053 Uiso 1 1 calc R . . .
C01F C 0.7252(2) 0.7982(2) 0.46230(9) 0.0455(5) Uani 1 1 d . . . .
H6AA H 0.7739 0.7341 0.4823 0.055 Uiso 1 1 calc R . . .
C01G C 0.8851(3) 0.5394(2) 0.15819(9) 0.0450(5) Uani 1 1 d . . . .
H01V H 0.7852 0.5785 0.1602 0.054 Uiso 0.827(7) 1 calc R P A 1
H01W H 0.8915 0.4627 0.1783 0.054 Uiso 0.827(7) 1 calc R P A 1
H01X H 0.9315 0.4766 0.1821 0.054 Uiso 0.175(7) 1 calc R P A 2
H01Y H 0.7999 0.5830 0.1785 0.054 Uiso 0.175(7) 1 calc R P A 2
C01H C 0.5796(3) 0.9902(2) 0.40376(9) 0.0449(5) Uani 1 1 d . . . .
H7AA H 0.5303 1.0548 0.3842 0.054 Uiso 1 1 calc R . . .
C01I C 0.7621(3) 1.1765(2) 0.20799(9) 0.0476(5) Uani 1 1 d . . . .
H01Z H 0.7491 1.2527 0.2229 0.057 Uiso 1 1 calc R . . .
C01J C 0.9240(3) 0.0177(2) 0.59635(9) 0.0442(5) Uani 1 1 d . . . .
H6BA H 0.9108 -0.0539 0.5789 0.053 Uiso 1 1 calc R . . .
HD H 1.0127 0.0376 0.5800 0.053 Uiso 1 1 calc R . . .
C01K C 1.0097(2) 0.1868(2) 0.67573(9) 0.0415(5) Uani 1 1 d . . . .
H7BA H 1.0910 0.1734 0.6966 0.050 Uiso 1 1 calc R . . .
HE H 1.0455 0.1754 0.6380 0.050 Uiso 1 1 calc R . . .
C01L C 0.5616(3) 0.4623(2) 0.41828(9) 0.0476(6) Uani 1 1 d . . . .
H8AA H 0.5531 0.4565 0.3801 0.057 Uiso 1 1 calc R . . .
HF H 0.4796 0.4377 0.4383 0.057 Uiso 1 1 calc R . . .
C01M C 0.9185(3) 0.0925(2) 0.69352(9) 0.0475(5) Uani 1 1 d . . . .
H8BA H 0.9403 0.0614 0.7293 0.057 Uiso 1 1 calc R . . .
HG H 0.8191 0.1328 0.6963 0.057 Uiso 1 1 calc R . . .
C01N C 0.8167(3) 0.5288(2) 0.06195(10) 0.0496(6) Uani 1 1 d . . . .
H01 H 0.7591 0.4687 0.0728 0.060 Uiso 0.825(7) 1 calc R P A 1
HH H 0.8570 0.5130 0.0250 0.060 Uiso 0.825(7) 1 calc R P A 1
HI H 0.8551 0.4895 0.0301 0.060 Uiso 0.175(7) 1 calc R P A 2
C01O C 0.7856(3) 0.3235(2) 0.33350(10) 0.0512(6) Uani 1 1 d . . . .
H9AA H 0.6936 0.3378 0.3193 0.061 Uiso 1 1 calc R . . .
HJ H 0.8475 0.2583 0.3132 0.061 Uiso 1 1 calc R . . .
C01P C 0.6994(3) 0.3748(2) 0.43326(10) 0.0518(6) Uani 1 1 d . . . .
H0BA H 0.7689 0.4229 0.4392 0.062 Uiso 1 1 calc R . . .
HK H 0.6774 0.3331 0.4671 0.062 Uiso 1 1 calc R . . .
C01Q C 0.6345(3) 1.0117(2) 0.45072(10) 0.0552(6) Uani 1 1 d . . . .
H1BA H 0.6222 1.0904 0.4628 0.066 Uiso 1 1 calc R . . .
C01R C 0.7078(3) 0.9149(3) 0.47941(10) 0.0557(6) Uani 1 1 d . . . .
H2BA H 0.7458 0.9291 0.5107 0.067 Uiso 1 1 calc R . . .
C01S C 0.9386(3) -0.0142(2) 0.65643(11) 0.0558(6) Uani 1 1 d . . . .
H9BA H 0.8694 -0.0634 0.6693 0.067 Uiso 1 1 calc R . . .
HL H 1.0325 -0.0638 0.6596 0.067 Uiso 1 1 calc R . . .
C01T C 0.1707(3) 1.2163(3) 0.17826(14) 0.0732(10) Uani 1 1 d . . . .
H01F H 0.0901 1.2487 0.2038 0.088 Uiso 1 1 calc R . . .
H01G H 0.1332 1.1984 0.1456 0.088 Uiso 1 1 calc R . . .
C01U C 0.9651(3) 0.6195(2) 0.18583(10) 0.0385(8) Uani 0.827(7) 1 d . P A 1
H2AA H 1.0622 0.5755 0.1878 0.046 Uiso 0.827(7) 1 calc R P A 1
HM H 0.9213 0.6319 0.2226 0.046 Uiso 0.827(7) 1 calc R P A 1
C01V C 0.7667(4) 0.2810(3) 0.39219(11) 0.0654(8) Uani 1 1 d . . . .
H3BA H 0.7095 0.2190 0.3943 0.078 Uiso 1 1 calc R . . .
HN H 0.8597 0.2425 0.4027 0.078 Uiso 1 1 calc R . . .
C01W C 0.9389(3) 0.5124(3) 0.09821(11) 0.0442(9) Uani 0.825(7) 1 d . P A 1
H3AA H 1.0027 0.5662 0.0851 0.053 Uiso 0.825(7) 1 calc R P A 1
HO H 0.9927 0.4296 0.0958 0.053 Uiso 0.825(7) 1 calc R P A 1
C01X C 0.2575(4) 1.3138(3) 0.16465(13) 0.0791(11) Uani 1 1 d . . . .
H01H H 0.2495 1.3619 0.1965 0.095 Uiso 0.630(7) 1 calc R P C 1
H01I H 0.2129 1.3670 0.1369 0.095 Uiso 0.630(7) 1 calc R P C 1
H01J H 0.3499 1.2955 0.1786 0.095 Uiso 0.370(7) 1 calc R P C 2
H01K H 0.2066 1.3945 0.1746 0.095 Uiso 0.370(7) 1 calc R P C 2
C01Y C 0.4111(10) 1.2494(4) 0.07946(18) 0.064(2) Uani 0.642(15) 1 d . P B 1
H01L H 0.3126 1.2801 0.0729 0.076 Uiso 0.642(15) 1 calc R P B 1
H01M H 0.4667 1.3014 0.0584 0.076 Uiso 0.642(15) 1 calc R P B 1
C01Z C 0.4221(7) 1.2744(4) 0.14466(19) 0.0742(18) Uani 0.630(7) 1 d . P B 1
H01N H 0.4666 1.2014 0.1635 0.089 Uiso 0.630(7) 1 calc R P C 1
H01O H 0.4732 1.3388 0.1486 0.089 Uiso 0.630(7) 1 calc R P C 1
C1 C 0.4450(7) 1.1505(5) 0.05947(16) 0.0665(17) Uani 0.590(7) 1 d . P B 1
H1A H 0.5372 1.1506 0.0395 0.080 Uiso 0.590(7) 1 calc R P B 1
H1B H 0.3793 1.1523 0.0324 0.080 Uiso 0.590(7) 1 calc R P B 1
C1A C 0.5025(6) 1.1294(5) 0.1005(2) 0.0435(16) Uani 0.410(7) 1 d . P B 2
H1AA H 0.4717 1.1310 0.1389 0.052 Uiso 0.410(7) 1 calc R P B 2
H1AB H 0.6050 1.1014 0.0986 0.052 Uiso 0.410(7) 1 calc R P B 2
C01{ C 0.2650(7) 1.2882(5) 0.0988(3) 0.0436(18) Uani 0.370(7) 1 d . P C 2
H01P H 0.3593 1.2468 0.0861 0.065 Uiso 0.370(7) 1 calc GR P C 2
H01Q H 0.2422 1.3642 0.0793 0.065 Uiso 0.370(7) 1 calc GR P C 2
H01R H 0.1978 1.2389 0.0931 0.065 Uiso 0.370(7) 1 calc GR P C 2
C0AA C 0.4943(10) 1.2509(7) 0.0892(3) 0.046(2) Uani 0.358(15) 1 d . P B 2
H0AA H 0.4609 1.2707 0.0543 0.069 Uiso 0.358(15) 1 calc GR P B 2
H0AB H 0.5870 1.2700 0.0892 0.069 Uiso 0.358(15) 1 calc GR P B 2
H0AC H 0.4295 1.2972 0.1161 0.069 Uiso 0.358(15) 1 calc GR P B 2
C1AA C 0.8408(17) 0.4795(13) 0.1128(7) 0.058(5) Uani 0.175(7) 1 d . P A 2
H1AC H 0.8279 0.4002 0.1193 0.069 Uiso 0.175(7) 1 calc R P A 2
C2AA C 0.9847(12) 0.6277(10) 0.1428(5) 0.038(4) Uani 0.173(7) 1 d . P A 2
H2AB H 1.0655 0.5984 0.1196 0.045 Uiso 0.173(7) 1 calc R P A 2

loop_
_atom_site_aniso_label
_atom_site_aniso_U_11
_atom_site_aniso_U_22
_atom_site_aniso_U_33
_atom_site_aniso_U_23
_atom_site_aniso_U_13
_atom_site_aniso_U_12
O001 0.0368(7) 0.0473(8) 0.0294(7) 0.0086(6) -0.0079(6) -0.0070(6)
O002 0.0510(9) 0.0417(8) 0.0269(7) 0.0015(5) -0.0001(6) -0.0121(6)
O003 0.0414(8) 0.0383(8) 0.0406(8) 0.0104(6) -0.0009(6) -0.0080(6)
O004 0.0624(10) 0.0401(8) 0.0490(9) 0.0172(7) -0.0307(8) -0.0158(7)
N005 0.0359(8) 0.0415(9) 0.0197(7) 0.0010(6) -0.0016(6) -0.0060(7)
N006 0.0314(8) 0.0356(9) 0.0310(8) 0.0070(6) 0.0002(6) -0.0031(6)
N007 0.0471(10) 0.0388(9) 0.0266(8) 0.0048(6) -0.0136(7) -0.0162(7)
N008 0.0309(8) 0.0480(10) 0.0241(7) 0.0078(6) -0.0102(6) -0.0111(7)
C009 0.0258(8) 0.0324(9) 0.0339(10) 0.0013(7) -0.0062(7) -0.0087(7)
C00A 0.0246(8) 0.0316(9) 0.0305(9) 0.0003(7) -0.0056(7) -0.0048(7)
C00B 0.0311(9) 0.0415(10) 0.0235(9) 0.0034(7) -0.0050(7) -0.0047(8)
C00C 0.0257(9) 0.0491(11) 0.0234(9) 0.0087(7) -0.0025(7) -0.0120(8)
C00D 0.0350(10) 0.0394(10) 0.0319(10) 0.0091(8) -0.0105(8) -0.0147(8)
C00E 0.0256(9) 0.0456(11) 0.0241(9) 0.0022(7) -0.0037(7) -0.0063(7)
C00F 0.0302(9) 0.0358(10) 0.0308(9) -0.0001(7) -0.0061(7) -0.0103(7)
C00G 0.0268(9) 0.0389(10) 0.0336(10) 0.0032(8) -0.0092(7) -0.0051(7)
C00H 0.0253(9) 0.0502(12) 0.0229(9) 0.0008(7) -0.0060(7) -0.0063(8)
C00I 0.0240(8) 0.0377(10) 0.0308(9) 0.0073(7) -0.0070(7) -0.0046(7)
C00J 0.0262(9) 0.0401(10) 0.0312(9) 0.0037(7) -0.0088(7) -0.0071(7)
C00K 0.0277(9) 0.0373(10) 0.0343(10) 0.0106(8) -0.0082(7) -0.0048(7)
C00L 0.0290(9) 0.0450(11) 0.0252(9) -0.0023(7) -0.0055(7) -0.0035(8)
C00M 0.0280(9) 0.0367(10) 0.0310(9) 0.0040(7) -0.0056(7) -0.0114(7)
C00N 0.0274(9) 0.0281(9) 0.0295(9) 0.0010(7) -0.0092(7) -0.0024(7)
C00O 0.0259(9) 0.0496(11) 0.0256(9) 0.0064(8) -0.0082(7) -0.0065(8)
C00P 0.0280(9) 0.0556(13) 0.0251(9) 0.0034(8) -0.0047(7) -0.0117(8)
C00Q 0.0375(10) 0.0377(10) 0.0323(10) 0.0021(8) -0.0121(8) -0.0079(8)
C00R 0.0292(9) 0.0532(12) 0.0266(9) 0.0034(8) -0.0026(7) -0.0143(8)
C00S 0.0277(9) 0.0467(11) 0.0252(9) 0.0083(7) -0.0066(7) -0.0113(8)
C00T 0.0317(10) 0.0326(10) 0.0487(12) 0.0044(8) -0.0098(8) -0.0090(7)
C00U 0.0292(9) 0.0471(11) 0.0240(9) 0.0016(7) -0.0031(7) -0.0133(8)
C00V 0.0374(10) 0.0510(12) 0.0260(9) 0.0071(8) -0.0077(8) -0.0118(9)
C00W 0.0316(10) 0.0491(12) 0.0350(10) 0.0023(8) -0.0048(8) -0.0089(8)
C00X 0.0389(11) 0.0383(11) 0.0431(11) 0.0042(8) -0.0118(9) -0.0053(8)
C00Y 0.0381(10) 0.0447(11) 0.0273(9) 0.0031(8) -0.0092(8) -0.0099(8)
C00Z 0.0329(10) 0.0419(11) 0.0303(9) 0.0033(8) -0.0063(7) -0.0047(8)
C010 0.0400(11) 0.0477(12) 0.0346(10) -0.0040(8) -0.0055(8) -0.0070(9)
C011 0.0353(11) 0.0524(13) 0.0383(11) -0.0052(9) -0.0052(8) -0.0028(9)
C012 0.0453(12) 0.0461(12) 0.0345(10) -0.0068(8) -0.0069(8) -0.0161(9)
C013 0.0368(10) 0.0554(13) 0.0256(9) 0.0007(8) -0.0073(8) -0.0115(9)
C014 0.0311(10) 0.0590(13) 0.0275(10) -0.0010(8) -0.0008(7) -0.0097(9)
C015 0.0403(11) 0.0332(10) 0.0533(13) -0.0084(9) -0.0051(9) -0.0125(8)
C016 0.0307(10) 0.0612(13) 0.0266(9) 0.0133(9) -0.0062(7) -0.0098(9)
C017 0.0419(11) 0.0414(11) 0.0469(12) -0.0058(9) -0.0132(9) 0.0006(9)
C018 0.0421(11) 0.0360(10) 0.0348(10) 0.0054(8) -0.0150(8) -0.0104(8)
C019 0.0438(12) 0.0380(11) 0.0455(12) -0.0035(9) 0.0072(9) -0.0127(9)
C01A 0.0399(11) 0.0436(12) 0.0411(11) -0.0035(9) -0.0078(9) -0.0152(9)
C01B 0.0392(11) 0.0664(15) 0.0286(10) -0.0096(9) 0.0022(8) -0.0051(10)
C01C 0.0438(12) 0.0448(12) 0.0372(11) -0.0003(9) -0.0083(9) -0.0048(9)
C01D 0.0489(13) 0.0505(13) 0.0411(12) -0.0137(9) -0.0039(9) -0.0099(10)
C01E 0.0415(11) 0.0615(14) 0.0347(11) -0.0022(9) -0.0096(9) -0.0205(10)
C01F 0.0440(12) 0.0614(14) 0.0337(11) 0.0039(9) -0.0142(9) -0.0125(10)
C01G 0.0570(14) 0.0440(12) 0.0361(11) 0.0034(9) -0.0036(9) -0.0169(10)
C01H 0.0519(13) 0.0514(13) 0.0338(11) 0.0082(9) -0.0068(9) -0.0166(10)
C01I 0.0485(13) 0.0546(13) 0.0385(11) -0.0137(9) -0.0004(9) -0.0071(10)
C01J 0.0498(13) 0.0351(11) 0.0491(12) -0.0009(9) -0.0048(10) -0.0118(9)
C01K 0.0382(11) 0.0447(12) 0.0432(11) 0.0086(9) -0.0121(9) -0.0103(9)
C01L 0.0508(13) 0.0657(15) 0.0322(11) 0.0181(10) -0.0117(9) -0.0263(11)
C01M 0.0617(14) 0.0431(12) 0.0400(12) 0.0095(9) -0.0087(10) -0.0167(10)
C01N 0.0584(14) 0.0558(14) 0.0408(12) -0.0115(10) -0.0021(10) -0.0249(11)
C01O 0.0692(16) 0.0423(12) 0.0452(13) -0.0035(9) -0.0175(11) -0.0115(11)
C01P 0.0661(16) 0.0551(14) 0.0393(12) 0.0135(10) -0.0188(11) -0.0203(12)
C01Q 0.0749(18) 0.0537(14) 0.0431(13) -0.0028(10) -0.0095(12) -0.0248(13)
C01R 0.0670(16) 0.0730(17) 0.0350(12) -0.0017(11) -0.0180(11) -0.0258(13)
C01S 0.0720(17) 0.0393(12) 0.0569(15) 0.0052(10) -0.0081(12) -0.0133(11)
C01T 0.0608(16) 0.0564(16) 0.100(2) -0.0434(16) -0.0388(16) 0.0197(13)
C01U 0.0437(14) 0.0428(14) 0.0289(16) 0.0021(10) -0.0082(10) -0.0069(10)
C01V 0.098(2) 0.0484(14) 0.0541(15) 0.0131(11) -0.0217(15) -0.0220(14)
C01W 0.0489(17) 0.0463(15) 0.0378(15) -0.0067(11) -0.0064(12) -0.0085(12)
C01X 0.122(3) 0.0388(14) 0.0618(17) -0.0001(12) -0.0222(18) 0.0234(16)
C01Y 0.109(6) 0.035(2) 0.050(2) 0.0161(17) -0.024(3) -0.018(2)
C01Z 0.130(5) 0.037(2) 0.053(3) -0.0069(17) 0.021(3) -0.025(2)
C1 0.120(4) 0.069(3) 0.029(2) 0.0059(18) -0.008(2) -0.062(3)
C1A 0.039(3) 0.040(3) 0.056(4) 0.014(2) -0.018(2) -0.014(2)
C01{ 0.050(4) 0.031(3) 0.052(4) 0.013(2) -0.021(3) -0.011(2)
C0AA 0.044(5) 0.062(4) 0.038(4) 0.008(3) -0.015(3) -0.020(3)
C1AA 0.058(10) 0.038(7) 0.068(10) -0.002(6) 0.031(7) -0.008(6)
C2AA 0.034(6) 0.030(6) 0.039(8) 0.008(4) 0.011(5) 0.006(4)

loop_
_atom_type_symbol
_atom_type_description
_atom_type_scat_dispersion_real
_atom_type_scat_dispersion_imag
_atom_type_scat_source
C C 0.0181 0.0091 'International Tables Vol C Tables 4.2.6.8 and 6.1.1.4'
H H 0.0000 0.0000 'International Tables Vol C Tables 4.2.6.8 and 6.1.1.4'
N N 0.0311 0.0180 'International Tables Vol C Tables 4.2.6.8 and 6.1.1.4'
O O 0.0492 0.0322 'International Tables Vol C Tables 4.2.6.8 and 6.1.1.4'

loop_
_geom_angle_atom_site_label_1
_geom_angle_atom_site_label_2
_geom_angle_atom_site_label_3
_geom_angle
C00B N005 H005 116.9
C00B N005 C00E 126.29(16)
C00E N005 H005 116.9
C00I N006 H006 117.0
C00K N006 H006 117.0
C00K N006 C00I 126.06(17)
C00D N007 H007 117.1
C00D N007 C00F 125.72(16)
C00F N007 H007 117.1
C00C N008 H008 117.3
C00C N008 C00S 125.45(16)
C00S N008 H008 117.3
C00A C009 C00D 119.65(17)
C00T C009 C00A 120.49(17)
C00T C009 C00D 119.85(17)
C009 C00A C00N 120.11(16)
C00Q C00A C009 118.63(18)
C00Q C00A C00N 121.14(16)
O002 C00B N005 122.10(17)
O002 C00B C00L 121.65(18)
N005 C00B C00L 116.24(17)
O001 C00C N008 121.42(17)
O001 C00C C00R 121.74(19)
N008 C00C C00R 116.84(17)
O004 C00D N007 121.67(18)
O004 C00D C009 121.61(19)
N007 C00D C009 116.72(16)
N005 C00E C00U 113.87(16)
C013 C00E N005 119.02(17)
C013 C00E C00U 126.91(19)
N007 C00F C00N 114.21(16)
C01D C00F N007 119.47(19)
C01D C00F C00N 126.08(19)
C00J C00G C00K 119.89(18)
C00X C00G C00J 120.72(19)
C00X C00G C00K 119.37(18)
C00L C00H C00U 120.32(16)
C014 C00H C00L 118.4(2)
C014 C00H C00U 121.25(18)
N006 C00I C00M 114.71(17)
C00Z C00I N006 119.05(18)
C00Z C00I C00M 126.04(18)
C00G C00J C00M 120.30(17)
C00W C00J C00G 118.52(19)
C00W C00J C00M 121.06(18)
O003 C00K N006 121.57(18)
O003 C00K C00G 121.48(19)
N006 C00K C00G 116.93(17)
C00H C00L C00B 119.93(18)
C010 C00L C00B 119.15(19)
C010 C00L C00H 120.90(18)
C00I C00M C00J 111.97(16)
C00I C00M H00M 108.5
C00I C00M C018 111.11(16)
C00J C00M H00M 108.5
C00J C00M C018 108.20(15)
C018 C00M H00M 108.5
C00A C00N H00N 108.4
C00A C00N C019 109.10(15)
C00F C00N C00A 111.67(15)
C00F C00N H00N 108.4
C00F C00N C019 110.89(16)
C019 C00N H00N 108.4
C00P C00O H00O 108.4
C00P C00O C00S 111.95(16)
C00P C00O C016 109.05(17)
C00S C00O H00O 108.4
C00S C00O C016 110.48(16)
C016 C00O H00O 108.4
C00R C00P C00O 120.86(17)
C01F C00P C00O 120.53(19)
C01F C00P C00R 118.5(2)
C00A C00Q H00Q 119.5
C012 C00Q C00A 120.99(18)
C012 C00Q H00Q 119.5
C00P C00R C00C 119.59(19)
C01H C00R C00C 119.76(19)
C01H C00R C00P 120.65(18)
N008 C00S C00O 114.20(17)
C00V C00S N008 119.80(17)
C00V C00S C00O 125.80(18)
C009 C00T H00T 120.0
C015 C00T C009 119.93(18)
C015 C00T H00T 120.0
C00E C00U H00U 108.7
C00E C00U C00Y 109.58(16)
C00H C00U C00E 111.25(16)
C00H C00U H00U 108.7
C00H C00U C00Y 109.83(15)
C00Y C00U H00U 108.7
C00S C00V H00V 116.3
C00S C00V C01C 127.32(18)
C01C C00V H00V 116.3
C00J C00W H00W 119.7
C011 C00W C00J 120.5(2)
C011 C00W H00W 119.7
C00G C00X H00X 119.9
C017 C00X C00G 120.2(2)
C017 C00X H00X 119.9
C00U C00Y H00A 107.8
C00U C00Y H00B 107.8
C00U C00Y H00Y 125.4
H00A C00Y H00B 107.2
C01U C00Y C00U 117.92(18)
C01U C00Y H00A 107.8
C01U C00Y H00B 107.8
C2AA C00Y C00U 109.1(5)
C2AA C00Y H00Y 125.4
C00I C00Z H00Z 116.2
C00I C00Z C01A 127.57(19)
C01A C00Z H00Z 116.2
C00L C010 H010 120.1
C01I C010 C00L 119.9(2)
C01I C010 H010 120.1
C00W C011 H011 119.7
C00W C011 C017 120.7(2)
C017 C011 H011 119.7
C00Q C012 H012 120.0
C00Q C012 C015 120.10(19)
C015 C012 H012 120.0
C00E C013 H013 116.5
C00E C013 C01E 127.08(18)
C01E C013 H013 116.5
C00H C014 H014 119.7
C01B C014 C00H 120.5(2)
C01B C014 H014 119.7
C00T C015 H015 120.1
C012 C015 C00T 119.85(19)
C012 C015 H015 120.1
C00O C016 H4AA 108.5
C00O C016 H 108.5
H4AA C016 H 107.5
C01L C016 C00O 114.94(18)
C01L C016 H4AA 108.5
C01L C016 H 108.5
C00X C017 C011 119.3(2)
C00X C017 H017 120.3
C011 C017 H017 120.3
C00M C018 H4BA 108.3
C00M C018 HA 108.3
H4BA C018 HA 107.4
C01K C018 C00M 115.76(17)
C01K C018 H4BA 108.3
C01K C018 HA 108.3
C00N C019 H01A 108.2
C00N C019 H01B 108.2
C00N C019 H01C 107.3
C00N C019 H01D 107.3
C00N C019 C1 116.3(3)
H01A C019 H01B 107.4
H01C C019 H01D 106.9
C1 C019 H01A 108.2
C1 C019 H01B 108.2
C1A C019 C00N 120.0(3)
C1A C019 H01C 107.3
C1A C019 H01D 107.3
C00Z C01A H5BA 109.0
C00Z C01A HB 109.0
C00Z C01A C01J 113.04(17)
H5BA C01A HB 107.8
C01J C01A H5BA 109.0
C01J C01A HB 109.0
C014 C01B H01S 119.8
C014 C01B C01I 120.4(2)
C01I C01B H01S 119.8
C00V C01C H5AA 108.8
C00V C01C HC 108.8
C00V C01C C01O 113.96(19)
H5AA C01C HC 107.7
C01O C01C H5AA 108.8
C01O C01C HC 108.8
C00F C01D H01E 116.8
C00F C01D C01T 126.4(2)
C01T C01D H01E 116.8
C013 C01E H01T 108.7
C013 C01E H01U 108.7
C013 C01E C01N 114.21(19)
H01T C01E H01U 107.6
C01N C01E H01T 108.7
C01N C01E H01U 108.7
C00P C01F H6AA 119.7
C01R C01F C00P 120.5(2)
C01R C01F H6AA 119.7
H01V C01G H01W 107.5
H01X C01G H01Y 107.4
C01U C01G H01V 108.4
C01U C01G H01W 108.4
C01U C01G C01W 115.4(2)
C01W C01G H01V 108.4
C01W C01G H01W 108.4
C1AA C01G H01X 108.2
C1AA C01G H01Y 108.2
C1AA C01G C2AA 116.3(7)
C2AA C01G H01X 108.2
C2AA C01G H01Y 108.2
C00R C01H H7AA 120.0
C00R C01H C01Q 120.1(2)
C01Q C01H H7AA 120.0
C010 C01I C01B 119.9(2)
C010 C01I H01Z 120.0
C01B C01I H01Z 120.0
C01A C01J H6BA 108.4
C01A C01J HD 108.4
H6BA C01J HD 107.5
C01S C01J C01A 115.4(2)
C01S C01J H6BA 108.4
C01S C01J HD 108.4
C018 C01K H7BA 108.9
C018 C01K HE 108.9
C018 C01K C01M 113.19(19)
H7BA C01K HE 107.8
C01M C01K H7BA 108.9
C01M C01K HE 108.9
C016 C01L H8AA 109.3
C016 C01L HF 109.3
C016 C01L C01P 111.83(19)
H8AA C01L HF 107.9
C01P C01L H8AA 109.3
C01P C01L HF 109.3
C01K C01M H8BA 108.5
C01K C01M HG 108.5
H8BA C01M HG 107.5
C01S C01M C01K 115.1(2)
C01S C01M H8BA 108.5
C01S C01M HG 108.5
C01E C01N H01 108.7
C01E C01N HH 108.7
C01E C01N HI 123.6
H01 C01N HH 107.6
C01W C01N C01E 114.34(19)
C01W C01N H01 108.7
C01W C01N HH 108.7
C1AA C01N C01E 112.8(6)
C1AA C01N HI 123.6
C01C C01O H9AA 108.3
C01C C01O HJ 108.3
H9AA C01O HJ 107.4
C01V C01O C01C 115.8(2)
C01V C01O H9AA 108.3
C01V C01O HJ 108.3
C01L C01P H0BA 108.4
C01L C01P HK 108.4
H0BA C01P HK 107.4
C01V C01P C01L 115.6(2)
C01V C01P H0BA 108.4
C01V C01P HK 108.4
C01H C01Q H1BA 120.3
C01R C01Q C01H 119.4(2)
C01R C01Q H1BA 120.3
C01F C01R C01Q 120.9(2)
C01F C01R H2BA 119.6
C01Q C01R H2BA 119.6
C01J C01S H9BA 108.2
C01J C01S HL 108.2
C01M C01S C01J 116.15(19)
C01M C01S H9BA 108.2
C01M C01S HL 108.2
H9BA C01S HL 107.4
C01D C01T H01F 108.4
C01D C01T H01G 108.4
C01D C01T C01X 115.7(2)
H01F C01T H01G 107.4
C01X C01T H01F 108.4
C01X C01T H01G 108.4
C00Y C01U H2AA 108.2
C00Y C01U HM 108.2
C01G C01U C00Y 116.25(19)
C01G C01U H2AA 108.2
C01G C01U HM 108.2
H2AA C01U HM 107.4
C01O C01V H3BA 107.9
C01O C01V HN 107.9
C01P C01V C01O 117.7(2)
C01P C01V H3BA 107.9
C01P C01V HN 107.9
H3BA C01V HN 107.2
C01G C01W H3AA 109.1
C01G C01W HO 109.1
C01N C01W C01G 112.6(2)
C01N C01W H3AA 109.1
C01N C01W HO 109.1
H3AA C01W HO 107.8
C01T C01X H01H 107.6
C01T C01X H01I 107.6
C01T C01X H01J 113.5
C01T C01X H01K 113.5
C01T C01X C01Z 119.0(2)
C01T C01X C01{ 90.8(3)
H01H C01X H01I 107.0
H01J C01X H01K 110.8
C01Z C01X H01H 107.6
C01Z C01X H01I 107.6
C01{ C01X H01J 113.5
C01{ C01X H01K 113.5
H01L C01Y H01M 106.4
C01Z C01Y H01L 106.3
C01Z C01Y H01M 106.3
C1 C01Y H01L 106.3
C1 C01Y H01M 106.3
C1 C01Y C01Z 124.0(4)
C01X C01Z C01Y 99.8(5)
C01X C01Z H01N 111.8
C01X C01Z H01O 111.8
C01Y C01Z H01N 111.8
C01Y C01Z H01O 111.8
H01N C01Z H01O 109.5
C019 C1 H1A 104.7
C019 C1 H1B 104.7
C01Y C1 C019 130.4(4)
C01Y C1 H1A 104.7
C01Y C1 H1B 104.7
H1A C1 H1B 105.7
C019 C1A H1AA 100.5
C019 C1A H1AB 100.5
H1AA C1A H1AB 104.3
C0AA C1A C019 145.4(6)
C0AA C1A H1AA 100.5
C0AA C1A H1AB 100.5
C01X C01{ H01P 109.5
C01X C01{ H01Q 109.5
C01X C01{ H01R 109.5
H01P C01{ H01Q 109.5
H01P C01{ H01R 109.5
H01Q C01{ H01R 109.5
C1A C0AA H0AA 109.5
C1A C0AA H0AB 109.5
C1A C0AA H0AC 109.5
H0AA C0AA H0AB 109.5
H0AA C0AA H0AC 109.5
H0AB C0AA H0AC 109.5
C01G C1AA H1AC 116.4
C01N C1AA C01G 127.1(10)
C01N C1AA H1AC 116.4
C00Y C2AA C01G 128.2(8)
C00Y C2AA H2AB 115.9
C01G C2AA H2AB 115.9

loop_
_geom_bond_atom_site_label_1
_geom_bond_atom_site_label_2
_geom_bond_distance
O001 C00C 1.241(2)
O002 C00B 1.237(2)
O003 C00K 1.240(2)
O004 C00D 1.240(2)
N005 H005 0.8600
N005 C00B 1.344(3)
N005 C00E 1.417(3)
N006 H006 0.8600
N006 C00I 1.416(2)
N006 C00K 1.343(3)
N007 H007 0.8600
N007 C00D 1.341(3)
N007 C00F 1.415(2)
N008 H008 0.8600
N008 C00C 1.347(3)
N008 C00S 1.420(2)
C009 C00A 1.398(3)
C009 C00D 1.488(3)
C009 C00T 1.390(3)
C00A C00N 1.508(3)
C00A C00Q 1.389(3)
C00B C00L 1.487(3)
C00C C00R 1.491(3)
C00E C00U 1.512(2)
C00E C013 1.328(3)
C00F C00N 1.502(3)
C00F C01D 1.328(3)
C00G C00J 1.400(3)
C00G C00K 1.484(3)
C00G C00X 1.391(3)
C00H C00L 1.397(3)
C00H C00U 1.509(3)
C00H C014 1.393(3)
C00I C00M 1.506(3)
C00I C00Z 1.331(3)
C00J C00M 1.509(3)
C00J C00W 1.391(3)
C00L C010 1.389(3)
C00M H00M 0.9800
C00M C018 1.564(3)
C00N H00N 0.9800
C00N C019 1.553(3)
C00O H00O 0.9800
C00O C00P 1.501(3)
C00O C00S 1.506(3)
C00O C016 1.553(3)
C00P C00R 1.397(3)
C00P C01F 1.395(3)
C00Q H00Q 0.9300
C00Q C012 1.381(3)
C00R C01H 1.383(3)
C00S C00V 1.328(3)
C00T H00T 0.9300
C00T C015 1.387(3)
C00U H00U 0.9800
C00U C00Y 1.574(3)
C00V H00V 0.9300
C00V C01C 1.504(3)
C00W H00W 0.9300
C00W C011 1.383(3)
C00X H00X 0.9300
C00X C017 1.380(3)
C00Y H00A 0.9700
C00Y H00B 0.9700
C00Y H00Y 0.9300
C00Y C01U 1.538(3)
C00Y C2AA 1.369(12)
C00Z H00Z 0.9300
C00Z C01A 1.497(3)
C010 H010 0.9300
C010 C01I 1.374(3)
C011 H011 0.9300
C011 C017 1.394(3)
C012 H012 0.9300
C012 C015 1.385(3)
C013 H013 0.9300
C013 C01E 1.496(3)
C014 H014 0.9300
C014 C01B 1.380(3)
C015 H015 0.9300
C016 H4AA 0.9700
C016 H 0.9700
C016 C01L 1.509(3)
C017 H017 0.9300
C018 H4BA 0.9700
C018 HA 0.9700
C018 C01K 1.522(3)
C019 H01A 0.9700
C019 H01B 0.9700
C019 H01C 0.9700
C019 H01D 0.9700
C019 C1 1.564(5)
C019 C1A 1.443(6)
C01A H5BA 0.9700
C01A HB 0.9700
C01A C01J 1.548(3)
C01B H01S 0.9300
C01B C01I 1.389(4)
C01C H5AA 0.9700
C01C HC 0.9700
C01C C01O 1.545(3)
C01D H01E 0.9300
C01D C01T 1.502(4)
C01E H01T 0.9700
C01E H01U 0.9700
C01E C01N 1.541(4)
C01F H6AA 0.9300
C01F C01R 1.372(4)
C01G H01V 0.9700
C01G H01W 0.9700
C01G H01X 0.9700
C01G H01Y 0.9700
C01G C01U 1.530(3)
C01G C01W 1.552(3)
C01G C1AA 1.488(18)
C01G C2AA 1.527(12)
C01H H7AA 0.9300
C01H C01Q 1.386(3)
C01I H01Z 0.9300
C01J H6BA 0.9700
C01J HD 0.9700
C01J C01S 1.537(3)
C01K H7BA 0.9700
C01K HE 0.9700
C01K C01M 1.532(3)
C01L H8AA 0.9700
C01L HF 0.9700
C01L C01P 1.552(3)
C01M H8BA 0.9700
C01M HG 0.9700
C01M C01S 1.519(4)
C01N H01 0.9700
C01N HH 0.9700
C01N HI 0.9300
C01N C01W 1.537(4)
C01N C1AA 1.381(17)
C01O H9AA 0.9700
C01O HJ 0.9700
C01O C01V 1.520(4)
C01P H0BA 0.9700
C01P HK 0.9700
C01P C01V 1.505(4)
C01Q H1BA 0.9300
C01Q C01R 1.384(4)
C01R H2BA 0.9300
C01S H9BA 0.9700
C01S HL 0.9700
C01T H01F 0.9700
C01T H01G 0.9700
C01T C01X 1.515(5)
C01U H2AA 0.9700
C01U HM 0.9700
C01V H3BA 0.9700
C01V HN 0.9700
C01W H3AA 0.9700
C01W HO 0.9700
C01X H01H 0.9700
C01X H01I 0.9700
C01X H01J 0.9700
C01X H01K 0.9700
C01X C01Z 1.589(7)
C01X C01{ 1.672(7)
C01Y H01L 0.9700
C01Y H01M 0.9700
C01Y C01Z 1.680(7)
C01Y C1 1.209(7)
C01Z H01N 0.9700
C01Z H01O 0.9700
C1 H1A 0.9700
C1 H1B 0.9700
C1A H1AA 0.9700
C1A H1AB 0.9700
C1A C0AA 1.371(9)
C01{ H01P 0.9600
C01{ H01Q 0.9600
C01{ H01R 0.9600
C0AA H0AA 0.9600
C0AA H0AB 0.9600
C0AA H0AC 0.9600
C1AA H1AC 0.9300
C2AA H2AB 0.9300
